data_2203063
loop_
_publ_author_name
'Hartung, Jens'
'\<Spehar, Kristina'
'Svoboda, Ingrid'
'Fuess, Hartmut'

_publ_section_title
;
 2-Methoxy-2-phenylacetic acid
;
_journal_issue 1
_journal_name_full 'Acta Crystallographica Section E'
_journal_page_first o95
_journal_page_last o96
_journal_paper_doi 10.1107/S1600536803028228
_journal_volume 60
_journal_year 2004
_chemical_formula_iupac 'C9 H10 O3'
_chemical_formula_moiety 'C9 H10 O3'
_chemical_formula_sum 'C9 H10 O3'
_chemical_formula_weight 166.17
_chemical_melting_point .342E-305
_chemical_name_systematic
;
2-Methoxy-2-phenylacetic acid
;
_space_group_IT_number 14
_symmetry_cell_setting monoclinic
_symmetry_space_group_name_Hall '-P 2yn'
_symmetry_space_group_name_H-M 'P 1 21/n 1'
_atom_sites_solution_hydrogens geom
_atom_sites_solution_primary direct
_atom_sites_solution_secondary difmap
_audit_creation_method SHELXL-97
_cell_angle_alpha 90.00
_cell_angle_beta 110.400(10)
_cell_angle_gamma 90.00
_cell_formula_units_Z 4
_cell_length_a 10.093(3)
_cell_length_b 7.123(2)
_cell_length_c 12.270(3)
_cell_measurement_reflns_used 877
_cell_measurement_temperature 299(2)
_cell_measurement_theta_max 20.890
_cell_measurement_theta_min 3.336
_cell_volume 826.8(4)
_computing_cell_refinement
;
CrysAlis RED (Oxford Diffraction, 2001)
;
_computing_data_collection
;
CrysAlis CCD (Oxford Diffraction, 2001)
;
_computing_data_reduction
;
CrysAlis RED
;
_computing_molecular_graphics
;
ORTEP-3 (Farrugia, 1997) and PLATON2002 (Spek, 2002)
;
_computing_publication_material SHELXL97
_computing_structure_refinement 'SHELXL97 (Sheldrick, 1997)'
_computing_structure_solution 'SHELXS97 (Sheldrick, 1997)'
_diffrn_ambient_temperature 299(2)
_diffrn_detector_area_resol_mean 'Sapphire CCD detector'
_diffrn_measured_fraction_theta_full 0.986
_diffrn_measured_fraction_theta_max 0.986
_diffrn_measurement_device_type 'Oxford Diffraction Xcalibur CCD'
_diffrn_measurement_method
;
Rotation method data acquisition using \w
;
_diffrn_radiation_monochromator graphite
_diffrn_radiation_source 'fine-focus sealed tube'
_diffrn_radiation_type MoK\a
_diffrn_radiation_wavelength 0.71073
_diffrn_reflns_av_R_equivalents 0.0354
_diffrn_reflns_av_sigmaI/netI 0.0521
_diffrn_reflns_limit_h_max 12
_diffrn_reflns_limit_h_min -12
_diffrn_reflns_limit_k_max 8
_diffrn_reflns_limit_k_min -8
_diffrn_reflns_limit_l_max 8
_diffrn_reflns_limit_l_min -15
_diffrn_reflns_number 4076
_diffrn_reflns_theta_full 26.36
_diffrn_reflns_theta_max 26.36
_diffrn_reflns_theta_min 4.31
_diffrn_standards_decay_% 0
_exptl_absorpt_coefficient_mu 0.100
_exptl_absorpt_correction_type none
_exptl_crystal_colour colourless
_exptl_crystal_density_diffrn 1.335
_exptl_crystal_density_method 'not measured'
_exptl_crystal_description Prism
_exptl_crystal_F_000 352
_exptl_crystal_size_max 0.60
_exptl_crystal_size_mid 0.48
_exptl_crystal_size_min 0.16
_refine_diff_density_max 0.252
_refine_diff_density_min -0.226
_refine_ls_extinction_coef 0.051(11)
_refine_ls_extinction_expression Fc^*^=kFc[1+0.001xFc^2^\l^3^/sin(2\q)]^-1/4^
_refine_ls_extinction_method 'SHELXL97 and Larson (1970)'
_refine_ls_goodness_of_fit_ref 0.883
_refine_ls_hydrogen_treatment mixed
_refine_ls_matrix_type full
_refine_ls_number_parameters 128
_refine_ls_number_reflns 1665
_refine_ls_number_restraints 0
_refine_ls_restrained_S_all 0.883
_refine_ls_R_factor_all 0.1055
_refine_ls_R_factor_gt 0.0552
_refine_ls_shift/su_max 0.045
_refine_ls_shift/su_mean 0.004
_refine_ls_structure_factor_coef Fsqd
_refine_ls_weighting_details 'calc w = 1/[\s^2^(Fo^2^)+(0.1149P)^2^] where P = (Fo^2^+2Fc^2^)/3'
_refine_ls_weighting_scheme calc
_refine_ls_wR_factor_gt 0.1369
_refine_ls_wR_factor_ref 0.1743
_reflns_number_gt 994
_reflns_number_total 1665
_reflns_threshold_expression I>2\s(I)
_cod_data_source_file fl6069.cif
_cod_data_source_block 1
_cod_depositor_comments
;
The following automatic conversions were performed:
'_symmetry_cell_setting' value 'Monoclinic' changed to 'monoclinic'
according to '/home/saulius/struct/CIF-dictionaries/cif_core.dic'
dictionary named 'cif_core.dic' version 2.4.1 from 2010-06-29.

Automatic conversion script
Id: cif_fix_enum 1527 2010-12-29 10:47:43Z saulius 

The following automatic conversions were performed:

'_symmetry_cell_setting' value 'Monoclinic' changed to 'monoclinic'
according to /home/saulius/struct/CIF-dictionaries/cif_core.dic
dictionary named 'cif_core.dic' version 2.4.1 from 2010-06-29.

Automatic conversion script
Id: cif_fix_values 1715 2011-07-08 13:25:40Z adriana 
;
_cod_original_sg_symbol_H-M 'P 21/n'
_cod_database_code 2203063
_cod_database_fobs_code 2203063

loop_
_symmetry_equiv_pos_as_xyz
'x, y, z'
'-x+1/2, y+1/2, -z+1/2'
'-x, -y, -z'
'x-1/2, -y-1/2, z-1/2'

loop_
_atom_site_label
_atom_site_fract_x
_atom_site_fract_y
_atom_site_fract_z
_atom_site_U_iso_or_equiv
_atom_site_adp_type
_atom_site_calc_flag
_atom_site_refinement_flags
_atom_site_occupancy
_atom_site_type_symbol
C1 0.7339(3) 0.2807(3) 0.8075(2) 0.0435(6) Uani d . 1 C
C2 0.7180(3) 0.1526(3) 0.90045(18) 0.0406(6) Uani d . 1 C
H2 0.6314 0.0784 0.8676 0.049 Uiso calc R 1 H
C3 0.7100(3) 0.2644(3) 1.00170(18) 0.0383(6) Uani d . 1 C
C4 0.5909(3) 0.2602(4) 1.0316(2) 0.0482(7) Uani d . 1 C
H4 0.516(3) 0.180(4) 0.991(2) 0.058 Uiso d . 1 H
C5 0.5848(4) 0.3663(4) 1.1237(2) 0.0590(8) Uani d . 1 C
H5 0.500(3) 0.362(4) 1.140(3) 0.071 Uiso d . 1 H
C6 0.6954(4) 0.4765(4) 1.1850(2) 0.0598(9) Uani d . 1 C
H6 0.685(3) 0.555(4) 1.248(3) 0.072 Uiso d . 1 H
C7 0.8143(4) 0.4805(4) 1.1567(2) 0.0577(8) Uani d . 1 C
H7 0.892(3) 0.559(4) 1.197(2) 0.069 Uiso d . 1 H
C8 0.8218(3) 0.3738(4) 1.0657(2) 0.0501(7) Uani d . 1 C
H8 0.899(3) 0.380(4) 1.045(2) 0.060 Uiso d . 1 H
C9 0.8223(3) -0.1216(3) 1.0022(2) 0.0543(8) Uani d . 1 C
H9A 0.7414 -0.1956 0.9595 0.065 Uiso calc R 1 H
H9B 0.8108 -0.0745 1.0717 0.065 Uiso calc R 1 H
H9C 0.9057 -0.1981 1.0227 0.065 Uiso calc R 1 H
O1 0.6155(2) 0.3658(3) 0.75018(15) 0.0576(6) Uani d . 1 O
H1O 0.637(3) 0.442(4) 0.700(3) 0.069 Uiso d . 1 H
O2 0.8413(2) 0.3008(3) 0.78952(17) 0.0765(8) Uani d . 1 O
O3 0.83571(17) 0.0315(2) 0.93238(13) 0.0443(5) Uani d . 1 O

loop_
_atom_site_aniso_label
_atom_site_aniso_U_11
_atom_site_aniso_U_22
_atom_site_aniso_U_33
_atom_site_aniso_U_12
_atom_site_aniso_U_13
_atom_site_aniso_U_23
C1 0.0482(16) 0.0471(14) 0.0372(12) -0.0001(12) 0.0175(11) 0.0026(11)
C2 0.0431(15) 0.0417(13) 0.0398(12) -0.0017(11) 0.0179(11) 0.0004(10)
C3 0.0497(15) 0.0345(12) 0.0347(11) 0.0029(11) 0.0197(11) 0.0051(10)
C4 0.0564(18) 0.0458(14) 0.0487(14) 0.0032(13) 0.0263(13) 0.0071(12)
C5 0.073(2) 0.0583(17) 0.0619(16) 0.0150(16) 0.0442(16) 0.0109(15)
C6 0.096(3) 0.0469(16) 0.0440(14) 0.0132(16) 0.0333(16) 0.0007(12)
C7 0.078(2) 0.0479(16) 0.0437(14) -0.0015(14) 0.0169(14) -0.0055(12)
C8 0.0551(18) 0.0533(15) 0.0460(13) -0.0023(13) 0.0228(12) -0.0020(12)
C9 0.070(2) 0.0479(15) 0.0507(14) 0.0064(13) 0.0275(13) 0.0123(12)
O1 0.0569(13) 0.0685(13) 0.0525(10) 0.0106(10) 0.0255(9) 0.0218(9)
O2 0.0549(14) 0.1081(18) 0.0738(13) 0.0062(12) 0.0317(11) 0.0421(12)
O3 0.0531(12) 0.0416(9) 0.0426(9) 0.0036(8) 0.0222(8) 0.0011(7)

loop_
_atom_type_symbol
_atom_type_description
_atom_type_scat_dispersion_real
_atom_type_scat_dispersion_imag
_atom_type_scat_source
C C 0.0033 0.0016 'International Tables Vol C Tables 4.2.6.8 and 6.1.1.4'
H H 0.0000 0.0000 'International Tables Vol C Tables 4.2.6.8 and 6.1.1.4'
O O 0.0106 0.0060 'International Tables Vol C Tables 4.2.6.8 and 6.1.1.4'

loop_
_geom_angle_atom_site_label_1
_geom_angle_atom_site_label_2
_geom_angle_atom_site_label_3
_geom_angle
_geom_angle_publ_flag
O2 C1 O1 124.6(2) yes
O2 C1 C2 123.8(2) yes
O1 C1 C2 111.6(2) yes
O3 C2 C3 112.23(18) ?
O3 C2 C1 106.16(18) yes
C3 C2 C1 110.75(19) ?
O3 C2 H2 109.2 ?
C3 C2 H2 109.2 ?
C1 C2 H2 109.2 ?
C8 C3 C4 118.8(2) ?
C8 C3 C2 120.3(2) ?
C4 C3 C2 120.9(2) ?
C3 C4 C5 120.0(3) ?
C3 C4 H4 119.4(16) ?
C5 C4 H4 120.5(16) ?
C6 C5 C4 120.5(3) ?
C6 C5 H5 122.2(18) ?
C4 C5 H5 117.3(19) ?
C5 C6 C7 119.9(3) ?
C5 C6 H6 117.9(17) ?
C7 C6 H6 122.1(17) ?
C6 C7 C8 119.9(3) ?
C6 C7 H7 121.7(17) ?
C8 C7 H7 118.4(17) ?
C3 C8 C7 120.8(3) ?
C3 C8 H8 119.2(18) ?
C7 C8 H8 119.9(18) ?
O3 C9 H9A 109.5 ?
O3 C9 H9B 109.5 ?
H9A C9 H9B 109.5 ?
O3 C9 H9C 109.5 ?
H9A C9 H9C 109.5 ?
H9B C9 H9C 109.5 ?
C1 O1 H1O 104.9(18) yes
C2 O3 C9 112.89(17) yes

loop_
_geom_bond_atom_site_label_1
_geom_bond_atom_site_label_2
_geom_bond_distance
_geom_bond_publ_flag
C1 O2 1.187(3) yes
C1 O1 1.306(3) yes
C1 C2 1.512(3) yes
C2 O3 1.408(3) yes
C2 C3 1.502(3) yes
C2 H2 0.9800 ?
C3 C8 1.371(4) ?
C3 C4 1.374(3) ?
C4 C5 1.379(4) ?
C4 H4 0.94(3) ?
C5 C6 1.357(4) ?
C5 H5 0.94(3) ?
C6 C7 1.361(4) ?
C6 H6 0.99(3) ?
C7 C8 1.373(4) ?
C7 H7 0.95(3) ?
C8 H8 0.90(3) ?
C9 O3 1.422(3) yes
C9 H9A 0.9600 ?
C9 H9B 0.9600 ?
C9 H9C 0.9600 ?
O1 H1O 0.90(3) yes

loop_
_geom_hbond_atom_site_label_D
_geom_hbond_atom_site_label_H
_geom_hbond_atom_site_label_A
_geom_hbond_site_symmetry_A
_geom_hbond_distance_DH
_geom_hbond_distance_HA
_geom_hbond_distance_DA
_geom_hbond_angle_DHA
O1 H1O O3 2_656 0.90(3) 1.85(3) 2.725(2) 162(3)
O1 H1O O2 2_656 0.90(3) 2.57(3) 3.190(3) 127(2)

loop_
_geom_torsion_atom_site_label_1
_geom_torsion_atom_site_label_2
_geom_torsion_atom_site_label_3
_geom_torsion_atom_site_label_4
_geom_torsion
_geom_torsion_publ_flag
O2 C1 C2 O3 -16.5(3) yes
O1 C1 C2 O3 163.59(19) yes
O2 C1 C2 C3 105.6(3) yes
O1 C1 C2 C3 -74.3(3) yes
O3 C2 C3 C8 55.9(3) ?
C1 C2 C3 C8 -62.5(3) ?
O3 C2 C3 C4 -124.5(2) ?
C1 C2 C3 C4 117.1(2) ?
C8 C3 C4 C5 0.7(4) ?
C2 C3 C4 C5 -179.0(2) ?
C3 C4 C5 C6 0.5(4) ?
C4 C5 C6 C7 -1.0(4) ?
C5 C6 C7 C8 0.4(4) ?
C4 C3 C8 C7 -1.3(4) ?
C2 C3 C8 C7 178.3(2) ?
C6 C7 C8 C3 0.8(4) ?
C3 C2 O3 C9 70.6(2) yes
C1 C2 O3 C9 -168.23(18) yes

loop_
_cod_related_entry_id
_cod_related_entry_database
_cod_related_entry_code
1 ChemSpider 96471
